data_4111543
loop_
_publ_author_name
'Zhong Mao'
'Jie-Sheng Huang'
'Chi-Ming Che'
'Nianyong Zhu'
'Sarana Ka-Yan Leung'
'Zhong-Yuan Zhou'

_publ_section_title
;
 Unexpected Reactivities of Cu2(diphosphine)2 Complexes in Alcohol:
 Isolation, X-ray Crystal Structure, and Photoluminescent Properties of a
 Remarkably Stable [Cu3(diphosphine)3(\m3-H)]2+ Hydride Complex
;
_journal_name_full 'Journal of the American Chemical Society'
_journal_page_first 4562
_journal_page_last 4563
_journal_paper_doi 10.1021/ja042335c
_journal_volume 127
_journal_year 2005
_chemical_formula_sum 'C75 H139 Cl2 Cu3 O8 P6'
_chemical_formula_weight 1616.20
_chemical_name_systematic
; 
 ? 
;
_space_group_IT_number 43
_symmetry_cell_setting orthorhombic
_symmetry_space_group_name_Hall 'F 2 -2d'
_symmetry_space_group_name_H-M 'F d d 2'
_atom_sites_solution_hydrogens geom
_atom_sites_solution_primary direct
_atom_sites_solution_secondary difmap
_audit_creation_method SHELXL-97
_cell_angle_alpha 90.00
_cell_angle_beta 90.00
_cell_angle_gamma 90.00
_cell_formula_units_Z 8
_cell_length_a 45.826(7)
_cell_length_b 19.147(3)
_cell_length_c 22.955(3)
_cell_measurement_reflns_used 8545
_cell_measurement_temperature 294(2)
_cell_measurement_theta_max 27.5
_cell_measurement_theta_min 1
_cell_volume 20141(5)
_computing_cell_refinement 'Bruker SMART'
_computing_data_collection 'Bruker SMART'
_computing_data_reduction 'Bruker SHELXTL'
_computing_molecular_graphics 'Bruker SHELXTL'
_computing_publication_material 'Bruker SHELXTL'
_computing_structure_refinement 'SHELXL-97 (Sheldrick, 1997)'
_computing_structure_solution 'SHELXS-97 (Sheldrick, 1990)'
_diffrn_ambient_temperature 294(2)
_diffrn_measured_fraction_theta_full 0.996
_diffrn_measured_fraction_theta_max 0.996
_diffrn_measurement_device_type 'CCD area detector'
_diffrn_measurement_method 'phi and omega scans'
_diffrn_radiation_monochromator graphite
_diffrn_radiation_source 'fine-focus sealed tube'
_diffrn_radiation_type MoK\a
_diffrn_radiation_wavelength 0.71073
_diffrn_reflns_av_R_equivalents 0.0805
_diffrn_reflns_av_sigmaI/netI 0.1177
_diffrn_reflns_limit_h_max 58
_diffrn_reflns_limit_h_min -59
_diffrn_reflns_limit_k_max 24
_diffrn_reflns_limit_k_min -24
_diffrn_reflns_limit_l_max 29
_diffrn_reflns_limit_l_min -16
_diffrn_reflns_number 33850
_diffrn_reflns_theta_full 27.58
_diffrn_reflns_theta_max 27.58
_diffrn_reflns_theta_min 2.90
_exptl_absorpt_coefficient_mu 0.817
_exptl_absorpt_correction_T_max 0.8407
_exptl_absorpt_correction_T_min 0.8036
_exptl_absorpt_correction_type empirical
_exptl_absorpt_process_details 'SADABS; Sheldrick 1996 '
_exptl_crystal_colour COLORLESS
_exptl_crystal_density_diffrn 1.066
_exptl_crystal_description PLATE
_exptl_crystal_F_000 6912
_exptl_crystal_size_max 0.28
_exptl_crystal_size_mid 0.26
_exptl_crystal_size_min 0.22
_refine_diff_density_max 0.713
_refine_diff_density_min -0.530
_refine_diff_density_rms 0.098
_refine_ls_abs_structure_details 'Flack H D (1983), Acta Cryst. A39, 876-881'
_refine_ls_abs_structure_Flack -0.02(2)
_refine_ls_extinction_method none
_refine_ls_goodness_of_fit_ref 0.898
_refine_ls_hydrogen_treatment mixed
_refine_ls_matrix_type full
_refine_ls_number_parameters 423
_refine_ls_number_reflns 9373
_refine_ls_number_restraints 53
_refine_ls_restrained_S_all 0.903
_refine_ls_R_factor_all 0.1368
_refine_ls_R_factor_gt 0.0671
_refine_ls_shift/su_max 0.004
_refine_ls_shift/su_mean 0.000
_refine_ls_structure_factor_coef Fsqd
_refine_ls_weighting_details 'calc w=1/[\s^2^(Fo^2^)+(0.1156P)^2^+0.0000P] where P=(Fo^2^+2Fc^2^)/3'
_refine_ls_weighting_scheme calc
_refine_ls_wR_factor_gt 0.1729
_refine_ls_wR_factor_ref 0.2012
_reflns_number_gt 4634
_reflns_number_total 9373
_reflns_threshold_expression >2sigma(I)
_cod_data_source_file ja042335csi20041220_101449.cif
_cod_data_source_block complex_1a
_cod_database_code 4111543

loop_
_symmetry_equiv_pos_as_xyz
'x, y, z'
'-x, -y, z'
'x+1/4, -y+1/4, z+1/4'
'-x+1/4, y+1/4, z+1/4'
'x, y+1/2, z+1/2'
'-x, -y+1/2, z+1/2'
'x+1/4, -y+3/4, z+3/4'
'-x+1/4, y+3/4, z+3/4'
'x+1/2, y, z+1/2'
'-x+1/2, -y, z+1/2'
'x+3/4, -y+1/4, z+3/4'
'-x+3/4, y+1/4, z+3/4'
'x+1/2, y+1/2, z'
'-x+1/2, -y+1/2, z'
'x+3/4, -y+3/4, z+1/4'
'-x+3/4, y+3/4, z+1/4'

loop_
_atom_site_label
_atom_site_type_symbol
_atom_site_fract_x
_atom_site_fract_y
_atom_site_fract_z
_atom_site_U_iso_or_equiv
_atom_site_adp_type
_atom_site_occupancy
_atom_site_symmetry_multiplicity
_atom_site_calc_flag
_atom_site_refinement_flags
_atom_site_disorder_assembly
_atom_site_disorder_group
Cu1 Cu 0.021138(9) 0.05546(2) 0.208589(19) 0.04719(12) Uani 1 1 d D . .
Cu2 Cu 0.0000 0.0000 0.31783(3) 0.04778(18) Uani 1 2 d SD . .
H1 H 0.0000 0.0000 0.2455(3) 0.080(18) Uiso 1 2 d SD . .
P1 P 0.03197(2) 0.02763(5) 0.11409(4) 0.0442(3) Uani 1 1 d . . .
P2 P 0.03721(2) 0.15167(5) 0.25811(4) 0.0465(3) Uani 1 1 d . . .
P3 P 0.03978(2) 0.04772(5) 0.36316(4) 0.0469(3) Uani 1 1 d . . .
C1 C 0.05758(5) -0.04669(15) 0.10482(16) 0.0474(11) Uani 1 1 d D . .
H1A H 0.0588 -0.0572 0.0631 0.057 Uiso 1 1 calc R . .
C2 C 0.08820(5) -0.03023(17) 0.12591(19) 0.0596(13) Uani 1 1 d D . .
H2A H 0.0961 0.0080 0.1031 0.072 Uiso 1 1 calc R . .
H2B H 0.0873 -0.0152 0.1662 0.072 Uiso 1 1 calc R . .
C3 C 0.10838(7) -0.09262(14) 0.12108(19) 0.0681(14) Uani 1 1 d D . .
H3A H 0.1270 -0.0811 0.1386 0.082 Uiso 1 1 calc R . .
H3B H 0.1117 -0.1030 0.0803 0.082 Uiso 1 1 calc R . .
C4 C 0.09587(6) -0.15704(17) 0.15105(18) 0.0667(14) Uani 1 1 d D . .
H4A H 0.1086 -0.1967 0.1440 0.080 Uiso 1 1 calc R . .
H4B H 0.0951 -0.1491 0.1928 0.080 Uiso 1 1 calc R . .
C5 C 0.06576(6) -0.17316(16) 0.12875(19) 0.0635(13) Uani 1 1 d D . .
H5A H 0.0578 -0.2124 0.1502 0.076 Uiso 1 1 calc R . .
H5B H 0.0669 -0.1864 0.0880 0.076 Uiso 1 1 calc R . .
C6 C 0.04575(7) -0.11086(13) 0.13516(17) 0.0569(12) Uani 1 1 d D . .
H6A H 0.0431 -0.1007 0.1762 0.068 Uiso 1 1 calc R . .
H6B H 0.0268 -0.1223 0.1190 0.068 Uiso 1 1 calc R . .
C7 C 0.04791(8) 0.09835(18) 0.06942(18) 0.0509(11) Uani 1 1 d . . .
H7A H 0.0675 0.1067 0.0851 0.061 Uiso 1 1 calc R . .
C8 C 0.03089(9) 0.16719(19) 0.07769(19) 0.0578(12) Uani 1 1 d . . .
H8A H 0.0114 0.1625 0.0618 0.069 Uiso 1 1 calc R . .
H8B H 0.0292 0.1779 0.1189 0.069 Uiso 1 1 calc R . .
C9 C 0.04691(12) 0.2255(2) 0.0468(2) 0.0905(19) Uani 1 1 d . . .
H9A H 0.0360 0.2685 0.0517 0.109 Uiso 1 1 calc R . .
H9B H 0.0658 0.2317 0.0650 0.109 Uiso 1 1 calc R . .
C10 C 0.05121(12) 0.2125(3) -0.0165(2) 0.0912(18) Uani 1 1 d . . .
H10A H 0.0622 0.2506 -0.0335 0.109 Uiso 1 1 calc R . .
H10B H 0.0324 0.2103 -0.0358 0.109 Uiso 1 1 calc R . .
C11 C 0.06726(11) 0.1451(3) -0.0257(2) 0.0996(19) Uani 1 1 d . . .
H11A H 0.0870 0.1498 -0.0110 0.119 Uiso 1 1 calc R . .
H11B H 0.0685 0.1355 -0.0672 0.119 Uiso 1 1 calc R . .
C12 C 0.05193(9) 0.0816(2) 0.00563(18) 0.0619(13) Uani 1 1 d . . .
H12A H 0.0331 0.0728 -0.0122 0.074 Uiso 1 1 calc R . .
H12B H 0.0638 0.0400 0.0015 0.074 Uiso 1 1 calc R . .
C13 C 0.06777(8) 0.1996(2) 0.22397(18) 0.0579(12) Uani 1 1 d . . .
H13A H 0.0600 0.2183 0.1874 0.069 Uiso 1 1 calc R . .
C14 C 0.07893(10) 0.2625(2) 0.2576(2) 0.0715(14) Uani 1 1 d . . .
H14A H 0.0867 0.2475 0.2948 0.086 Uiso 1 1 calc R . .
H14B H 0.0629 0.2945 0.2650 0.086 Uiso 1 1 calc R . .
C15 C 0.10284(11) 0.3000(2) 0.2227(3) 0.097(2) Uani 1 1 d . . .
H15A H 0.0939 0.3218 0.1890 0.117 Uiso 1 1 calc R . .
H15B H 0.1109 0.3369 0.2467 0.117 Uiso 1 1 calc R . .
C16 C 0.12762(10) 0.2536(3) 0.2020(3) 0.0960(19) Uani 1 1 d . . .
H16A H 0.1393 0.2393 0.2351 0.115 Uiso 1 1 calc R . .
H16B H 0.1400 0.2796 0.1755 0.115 Uiso 1 1 calc R . .
C17 C 0.11549(10) 0.1888(3) 0.1709(3) 0.0924(19) Uani 1 1 d . . .
H17A H 0.1070 0.2029 0.1340 0.111 Uiso 1 1 calc R . .
H17B H 0.1315 0.1570 0.1626 0.111 Uiso 1 1 calc R . .
C18 C 0.09268(8) 0.1507(2) 0.20633(19) 0.0587(12) Uani 1 1 d . . .
H18A H 0.1017 0.1314 0.2410 0.070 Uiso 1 1 calc R . .
H18B H 0.0849 0.1123 0.1836 0.070 Uiso 1 1 calc R . .
C19 C 0.00989(8) 0.2189(2) 0.27289(17) 0.0505(11) Uani 1 1 d . . .
H19A H 0.0191 0.2534 0.2985 0.061 Uiso 1 1 calc R . .
C20 C -0.01667(8) 0.1906(2) 0.3056(2) 0.0636(13) Uani 1 1 d . . .
H20A H -0.0267 0.1571 0.2810 0.076 Uiso 1 1 calc R . .
H20B H -0.0100 0.1661 0.3402 0.076 Uiso 1 1 calc R . .
C21 C -0.03798(9) 0.2468(2) 0.3235(2) 0.0685(14) Uani 1 1 d . . .
H21A H -0.0288 0.2777 0.3515 0.082 Uiso 1 1 calc R . .
H21B H -0.0548 0.2256 0.3420 0.082 Uiso 1 1 calc R . .
C22 C -0.04780(11) 0.2887(3) 0.2708(2) 0.0954(19) Uani 1 1 d . . .
H22A H -0.0592 0.2591 0.2453 0.114 Uiso 1 1 calc R . .
H22B H -0.0601 0.3270 0.2836 0.114 Uiso 1 1 calc R . .
C23 C -0.02204(11) 0.3174(3) 0.2378(2) 0.0903(17) Uani 1 1 d . . .
H23A H -0.0119 0.3511 0.2620 0.108 Uiso 1 1 calc R . .
H23B H -0.0289 0.3414 0.2032 0.108 Uiso 1 1 calc R . .
C24 C -0.00006(10) 0.2577(2) 0.2192(2) 0.0765(15) Uani 1 1 d . . .
H24A H -0.0096 0.2257 0.1926 0.092 Uiso 1 1 calc R . .
H24B H 0.0166 0.2779 0.1995 0.092 Uiso 1 1 calc R . .
C25 C 0.03537(5) 0.06664(19) 0.44292(16) 0.0562(12) Uani 1 1 d D . .
H25A H 0.0331 0.0214 0.4624 0.067 Uiso 1 1 calc R . .
C26 C 0.00776(7) 0.10704(19) 0.45416(13) 0.0634(13) Uani 1 1 d D . .
H26A H -0.0085 0.0842 0.4350 0.076 Uiso 1 1 calc R . .
H26B H 0.0096 0.1538 0.4383 0.076 Uiso 1 1 calc R . .
C27 C 0.00212(8) 0.1110(2) 0.51880(13) 0.0817(16) Uani 1 1 d D . .
H27A H -0.0161 0.1351 0.5260 0.098 Uiso 1 1 calc R . .
H27B H 0.0006 0.0642 0.5348 0.098 Uiso 1 1 calc R . .
C28 C 0.02642(7) 0.1489(2) 0.5476(2) 0.0943(19) Uani 1 1 d D . .
H28A H 0.0230 0.1510 0.5892 0.113 Uiso 1 1 calc R . .
H28B H 0.0275 0.1962 0.5328 0.113 Uiso 1 1 calc R . .
C29 C 0.05463(8) 0.1117(3) 0.53576(14) 0.114(2) Uani 1 1 d D . .
H29A H 0.0540 0.0659 0.5539 0.136 Uiso 1 1 calc R . .
H29B H 0.0705 0.1377 0.5536 0.136 Uiso 1 1 calc R . .
C30 C 0.06097(8) 0.1029(2) 0.47192(13) 0.0750(15) Uani 1 1 d D . .
H30A H 0.0785 0.0754 0.4668 0.090 Uiso 1 1 calc R . .
H30B H 0.0641 0.1483 0.4541 0.090 Uiso 1 1 calc R . .
C31 C 0.07423(8) -0.0034(2) 0.35968(18) 0.0547(12) Uani 1 1 d . . .
H31A H 0.0897 0.0254 0.3766 0.066 Uiso 1 1 calc R . .
C32 C 0.08284(9) -0.0199(2) 0.29712(19) 0.0666(14) Uani 1 1 d . . .
H32A H 0.0680 -0.0496 0.2798 0.080 Uiso 1 1 calc R . .
H32B H 0.0835 0.0232 0.2750 0.080 Uiso 1 1 calc R . .
C33 C 0.11170(9) -0.0554(2) 0.2926(2) 0.0722(15) Uani 1 1 d . . .
H33A H 0.1269 -0.0255 0.3083 0.087 Uiso 1 1 calc R . .
H33B H 0.1162 -0.0648 0.2521 0.087 Uiso 1 1 calc R . .
C34 C 0.11043(11) -0.1266(2) 0.3283(2) 0.0871(17) Uani 1 1 d . . .
H34A H 0.0965 -0.1580 0.3100 0.104 Uiso 1 1 calc R . .
H34B H 0.1294 -0.1488 0.3274 0.104 Uiso 1 1 calc R . .
C35 C 0.10125(10) -0.1134(3) 0.3925(3) 0.102(2) Uani 1 1 d . . .
H35A H 0.0987 -0.1577 0.4123 0.122 Uiso 1 1 calc R . .
H35B H 0.1166 -0.0878 0.4124 0.122 Uiso 1 1 calc R . .
C36 C 0.07244(9) -0.0711(2) 0.3954(2) 0.0670(14) Uani 1 1 d . . .
H36A H 0.0566 -0.0996 0.3808 0.080 Uiso 1 1 calc R . .
H36B H 0.0682 -0.0596 0.4357 0.080 Uiso 1 1 calc R . .
C37 C 0.0000 0.0000 0.0710(2) 0.0466(15) Uani 1 2 d S . .
H37A H 0.0057 -0.0382 0.0436 0.056 Uiso 1 1 d . . .
C38 C 0.05110(8) 0.13074(18) 0.33185(17) 0.0480(11) Uani 1 1 d . . .
H38A H 0.0723 0.1315 0.3305 0.058 Uiso 1 1 calc R . .
H38B H 0.0450 0.1677 0.3581 0.058 Uiso 1 1 calc R . .
Cl1 Cl 0.04731(4) 0.34209(8) 0.43208(7) 0.1298(6) Uani 1 1 d D A 1
O1 O 0.06929(16) 0.2826(4) 0.4241(4) 0.142(3) Uiso 0.50 1 d PD A 1
O2 O 0.02332(18) 0.3474(6) 0.3844(4) 0.220(6) Uiso 0.50 1 d PD A 1
O3 O 0.03105(14) 0.3338(4) 0.4919(3) 0.099(2) Uiso 0.50 1 d PD A 1
O4 O 0.06106(16) 0.4147(3) 0.4382(4) 0.123(3) Uiso 0.50 1 d PD A 1
O1' O 0.06351(18) 0.3605(4) 0.3766(4) 0.121(3) Uiso 0.50 1 d P B 2
O2' O 0.02880(12) 0.2790(3) 0.4125(3) 0.0711(16) Uiso 0.50 1 d P C 2
O3' O 0.0220(2) 0.3930(5) 0.4528(5) 0.143(3) Uiso 0.50 1 d P D 2
O4' O 0.07501(18) 0.3592(4) 0.4716(4) 0.114(3) Uiso 0.50 1 d P E 2

loop_
_atom_site_aniso_label
_atom_site_aniso_U_11
_atom_site_aniso_U_22
_atom_site_aniso_U_33
_atom_site_aniso_U_23
_atom_site_aniso_U_13
_atom_site_aniso_U_12
Cu1 0.0468(2) 0.0546(2) 0.0402(2) -0.0031(2) -0.0015(2) 0.0012(2)
Cu2 0.0457(3) 0.0546(3) 0.0430(4) 0.000 0.000 -0.0006(3)
P1 0.0409(4) 0.0533(5) 0.0383(5) 0.0011(4) 0.0008(4) 0.0037(4)
P2 0.0475(5) 0.0513(5) 0.0405(5) -0.0008(5) -0.0027(4) -0.0024(4)
P3 0.0451(5) 0.0584(5) 0.0372(5) -0.0007(5) -0.0032(4) 0.0004(4)
C1 0.0421(18) 0.055(2) 0.045(2) 0.0082(17) 0.0030(16) 0.0124(16)
C2 0.046(2) 0.065(2) 0.068(3) 0.003(2) 0.0003(19) -0.0047(19)
C3 0.056(2) 0.082(3) 0.066(3) 0.006(2) 0.005(2) 0.016(2)
C4 0.065(2) 0.071(3) 0.065(3) 0.010(2) 0.004(2) 0.021(2)
C5 0.082(3) 0.048(2) 0.060(3) 0.009(2) 0.001(2) 0.007(2)
C6 0.053(2) 0.063(2) 0.055(3) 0.002(2) -0.0051(19) 0.0040(19)
C7 0.0383(18) 0.056(2) 0.058(2) 0.013(2) -0.0040(18) 0.0009(17)
C8 0.070(2) 0.053(2) 0.050(2) -0.0021(19) 0.000(2) 0.006(2)
C9 0.101(4) 0.063(3) 0.108(4) 0.017(3) -0.018(3) 0.009(3)
C10 0.112(4) 0.082(3) 0.080(3) 0.034(3) 0.019(3) -0.007(3)
C11 0.092(3) 0.125(4) 0.082(3) 0.035(3) 0.042(3) -0.001(3)
C12 0.076(3) 0.054(2) 0.055(3) 0.009(2) 0.018(2) 0.003(2)
C13 0.054(2) 0.074(2) 0.045(2) 0.016(2) -0.0053(18) -0.014(2)
C14 0.080(3) 0.062(2) 0.072(3) -0.002(2) 0.002(2) -0.027(2)
C15 0.094(3) 0.071(3) 0.127(5) 0.001(3) 0.001(3) -0.040(2)
C16 0.068(3) 0.125(4) 0.095(4) 0.017(3) -0.003(3) -0.033(3)
C17 0.053(3) 0.126(4) 0.099(4) 0.000(3) -0.004(3) -0.012(3)
C18 0.052(2) 0.069(2) 0.055(2) -0.004(2) 0.003(2) -0.0072(19)
C19 0.060(2) 0.053(2) 0.038(2) -0.0072(18) -0.0014(18) 0.0008(17)
C20 0.058(2) 0.072(3) 0.061(3) 0.002(2) 0.000(2) -0.008(2)
C21 0.070(3) 0.083(3) 0.053(3) -0.014(2) -0.004(2) 0.016(2)
C22 0.087(3) 0.127(4) 0.072(3) 0.004(3) 0.003(3) 0.042(3)
C23 0.120(4) 0.085(3) 0.066(3) 0.009(3) -0.007(3) 0.041(3)
C24 0.088(3) 0.070(2) 0.071(3) 0.015(2) 0.006(3) 0.027(2)
C25 0.053(2) 0.076(2) 0.039(2) -0.003(2) -0.0081(18) 0.001(2)
C26 0.065(2) 0.069(2) 0.055(3) -0.019(2) 0.003(2) 0.004(2)
C27 0.103(3) 0.078(3) 0.064(3) -0.013(3) 0.027(3) -0.002(3)
C28 0.142(5) 0.096(3) 0.045(3) -0.024(3) 0.009(3) 0.014(3)
C29 0.109(4) 0.186(6) 0.046(3) -0.042(3) -0.018(3) 0.013(4)
C30 0.065(2) 0.099(3) 0.061(3) -0.014(2) -0.020(2) -0.010(2)
C31 0.0452(19) 0.066(2) 0.053(2) 0.002(2) -0.0134(18) 0.0024(18)
C32 0.065(2) 0.077(3) 0.058(3) -0.012(2) 0.004(2) 0.004(2)
C33 0.047(2) 0.083(3) 0.087(3) -0.014(3) 0.006(2) 0.000(2)
C34 0.070(3) 0.088(3) 0.104(4) -0.006(3) 0.016(3) 0.028(2)
C35 0.063(3) 0.135(4) 0.107(4) 0.014(4) 0.001(3) 0.043(3)
C36 0.046(2) 0.090(3) 0.065(3) 0.007(2) 0.002(2) 0.018(2)
C37 0.043(3) 0.054(3) 0.042(3) 0.000 0.000 -0.001(2)
C38 0.0474(19) 0.0489(19) 0.048(2) -0.0041(18) -0.0006(17) -0.0065(17)
Cl1 0.1655(12) 0.1330(10) 0.0908(9) -0.0529(8) 0.0458(9) -0.0658(10)

loop_
_atom_type_symbol
_atom_type_description
_atom_type_scat_dispersion_real
_atom_type_scat_dispersion_imag
_atom_type_scat_source
C C 0.0033 0.0016 'International Tables Vol C Tables 4.2.6.8 and 6.1.1.4'
H H 0.0000 0.0000 'International Tables Vol C Tables 4.2.6.8 and 6.1.1.4'
O O 0.0106 0.0060 'International Tables Vol C Tables 4.2.6.8 and 6.1.1.4'
P P 0.1023 0.0942 'International Tables Vol C Tables 4.2.6.8 and 6.1.1.4'
Cu Cu 0.3201 1.2651 'International Tables Vol C Tables 4.2.6.8 and 6.1.1.4'
Cl Cl 0.1484 0.1585 'International Tables Vol C Tables 4.2.6.8 and 6.1.1.4'

loop_
_geom_angle_atom_site_label_1
_geom_angle_atom_site_label_2
_geom_angle_atom_site_label_3
_geom_angle
_geom_angle_site_symmetry_1
_geom_angle_site_symmetry_3
P2 Cu1 P1 126.09(4) . .
P2 Cu1 Cu1 144.32(3) . 2
P1 Cu1 Cu1 88.52(3) . 2
P2 Cu1 Cu2 88.43(3) . .
P1 Cu1 Cu2 144.06(3) . .
Cu1 Cu1 Cu2 60.180(11) 2 .
P2 Cu1 H1 116.56(19) . .
P1 Cu1 H1 117.35(19) . .
Cu1 Cu1 H1 30.5(2) 2 .
Cu2 Cu1 H1 29.6(2) . .
P3 Cu2 P3 125.93(6) . 2
P3 Cu2 Cu1 88.90(3) . .
P3 Cu2 Cu1 143.89(3) 2 .
P3 Cu2 Cu1 143.89(3) . 2
P3 Cu2 Cu1 88.90(3) 2 2
Cu1 Cu2 Cu1 59.64(2) . 2
P3 Cu2 H1 117.03(3) . .
P3 Cu2 H1 117.03(3) 2 .
Cu1 Cu2 H1 29.820(11) . .
Cu1 Cu2 H1 29.820(11) 2 .
C37 P1 C7 103.09(17) . .
C37 P1 C1 102.76(11) . .
C7 P1 C1 104.35(15) . .
C37 P1 Cu1 113.74(14) . .
C7 P1 Cu1 116.17(13) . .
C1 P1 Cu1 115.10(12) . .
C19 P2 C13 104.36(17) . .
C19 P2 C38 102.61(17) . .
C13 P2 C38 103.55(17) . .
C19 P2 Cu1 116.05(13) . .
C13 P2 Cu1 115.66(13) . .
C38 P2 Cu1 113.00(12) . .
C38 P3 C31 101.60(17) . .
C38 P3 C25 104.32(17) . .
C31 P3 C25 103.59(16) . .
C38 P3 Cu2 113.34(13) . .
C31 P3 Cu2 116.50(13) . .
C25 P3 Cu2 115.76(9) . .
C6 C1 C2 110.7(3) . .
C6 C1 P1 110.1(2) . .
C2 C1 P1 112.9(2) . .
C6 C1 H1A 107.7 . .
C2 C1 H1A 107.7 . .
P1 C1 H1A 107.7 . .
C3 C2 C1 112.2(3) . .
C3 C2 H2A 109.2 . .
C1 C2 H2A 109.2 . .
C3 C2 H2B 109.2 . .
C1 C2 H2B 109.2 . .
H2A C2 H2B 107.9 . .
C2 C3 C4 112.1(3) . .
C2 C3 H3A 109.2 . .
C4 C3 H3A 109.2 . .
C2 C3 H3B 109.2 . .
C4 C3 H3B 109.2 . .
H3A C3 H3B 107.9 . .
C5 C4 C3 111.0(3) . .
C5 C4 H4A 109.4 . .
C3 C4 H4A 109.4 . .
C5 C4 H4B 109.4 . .
C3 C4 H4B 109.4 . .
H4A C4 H4B 108.0 . .
C4 C5 C6 111.2(3) . .
C4 C5 H5A 109.4 . .
C6 C5 H5A 109.4 . .
C4 C5 H5B 109.4 . .
C6 C5 H5B 109.4 . .
H5A C5 H5B 108.0 . .
C5 C6 C1 112.3(3) . .
C5 C6 H6A 109.2 . .
C1 C6 H6A 109.2 . .
C5 C6 H6B 109.2 . .
C1 C6 H6B 109.2 . .
H6A C6 H6B 107.9 . .
C12 C7 C8 111.2(3) . .
C12 C7 P1 115.5(3) . .
C8 C7 P1 110.9(3) . .
C12 C7 H7A 106.2 . .
C8 C7 H7A 106.2 . .
P1 C7 H7A 106.2 . .
C9 C8 C7 109.1(3) . .
C9 C8 H8A 109.9 . .
C7 C8 H8A 109.9 . .
C9 C8 H8B 109.9 . .
C7 C8 H8B 109.9 . .
H8A C8 H8B 108.3 . .
C10 C9 C8 113.5(4) . .
C10 C9 H9A 108.9 . .
C8 C9 H9A 108.9 . .
C10 C9 H9B 108.9 . .
C8 C9 H9B 108.9 . .
H9A C9 H9B 107.7 . .
C9 C10 C11 110.3(4) . .
C9 C10 H10A 109.6 . .
C11 C10 H10A 109.6 . .
C9 C10 H10B 109.6 . .
C11 C10 H10B 109.6 . .
H10A C10 H10B 108.1 . .
C10 C11 C12 112.3(4) . .
C10 C11 H11A 109.1 . .
C12 C11 H11A 109.1 . .
C10 C11 H11B 109.1 . .
C12 C11 H11B 109.1 . .
H11A C11 H11B 107.9 . .
C7 C12 C11 109.5(3) . .
C7 C12 H12A 109.8 . .
C11 C12 H12A 109.8 . .
C7 C12 H12B 109.8 . .
C11 C12 H12B 109.8 . .
H12A C12 H12B 108.2 . .
C14 C13 C18 111.6(3) . .
C14 C13 P2 115.7(3) . .
C18 C13 P2 111.9(3) . .
C14 C13 H13A 105.6 . .
C18 C13 H13A 105.6 . .
P2 C13 H13A 105.6 . .
C13 C14 C15 110.3(4) . .
C13 C14 H14A 109.6 . .
C15 C14 H14A 109.6 . .
C13 C14 H14B 109.6 . .
C15 C14 H14B 109.6 . .
H14A C14 H14B 108.1 . .
C16 C15 C14 115.1(4) . .
C16 C15 H15A 108.5 . .
C14 C15 H15A 108.5 . .
C16 C15 H15B 108.5 . .
C14 C15 H15B 108.5 . .
H15A C15 H15B 107.5 . .
C15 C16 C17 110.3(4) . .
C15 C16 H16A 109.6 . .
C17 C16 H16A 109.6 . .
C15 C16 H16B 109.6 . .
C17 C16 H16B 109.6 . .
H16A C16 H16B 108.1 . .
C18 C17 C16 112.9(4) . .
C18 C17 H17A 109.0 . .
C16 C17 H17A 109.0 . .
C18 C17 H17B 109.0 . .
C16 C17 H17B 109.0 . .
H17A C17 H17B 107.8 . .
C17 C18 C13 111.3(3) . .
C17 C18 H18A 109.4 . .
C13 C18 H18A 109.4 . .
C17 C18 H18B 109.4 . .
C13 C18 H18B 109.4 . .
H18A C18 H18B 108.0 . .
C24 C19 C20 109.6(3) . .
C24 C19 P2 113.7(3) . .
C20 C19 P2 112.7(3) . .
C24 C19 H19A 106.8 . .
C20 C19 H19A 106.8 . .
P2 C19 H19A 106.8 . .
C21 C20 C19 113.3(3) . .
C21 C20 H20A 108.9 . .
C19 C20 H20A 108.9 . .
C21 C20 H20B 108.9 . .
C19 C20 H20B 108.9 . .
H20A C20 H20B 107.7 . .
C20 C21 C22 110.6(4) . .
C20 C21 H21A 109.5 . .
C22 C21 H21A 109.5 . .
C20 C21 H21B 109.5 . .
C22 C21 H21B 109.5 . .
H21A C21 H21B 108.1 . .
C23 C22 C21 111.1(4) . .
C23 C22 H22A 109.4 . .
C21 C22 H22A 109.4 . .
C23 C22 H22B 109.4 . .
C21 C22 H22B 109.4 . .
H22A C22 H22B 108.0 . .
C22 C23 C24 111.8(4) . .
C22 C23 H23A 109.2 . .
C24 C23 H23A 109.2 . .
C22 C23 H23B 109.2 . .
C24 C23 H23B 109.2 . .
H23A C23 H23B 107.9 . .
C19 C24 C23 109.1(4) . .
C19 C24 H24A 109.9 . .
C23 C24 H24A 109.9 . .
C19 C24 H24B 109.9 . .
C23 C24 H24B 109.9 . .
H24A C24 H24B 108.3 . .
C26 C25 C30 109.8(3) . .
C26 C25 P3 110.9(2) . .
C30 C25 P3 115.6(2) . .
C26 C25 H25A 106.6 . .
C30 C25 H25A 106.6 . .
P3 C25 H25A 106.6 . .
C25 C26 C27 109.8(3) . .
C25 C26 H26A 109.7 . .
C27 C26 H26A 109.7 . .
C25 C26 H26B 109.7 . .
C27 C26 H26B 109.7 . .
H26A C26 H26B 108.2 . .
C28 C27 C26 109.5(3) . .
C28 C27 H27A 109.8 . .
C26 C27 H27A 109.8 . .
C28 C27 H27B 109.8 . .
C26 C27 H27B 109.8 . .
H27A C27 H27B 108.2 . .
C27 C28 C29 109.5(3) . .
C27 C28 H28A 109.8 . .
C29 C28 H28A 109.8 . .
C27 C28 H28B 109.8 . .
C29 C28 H28B 109.8 . .
H28A C28 H28B 108.2 . .
C28 C29 C30 113.3(3) . .
C28 C29 H29A 108.9 . .
C30 C29 H29A 108.9 . .
C28 C29 H29B 108.9 . .
C30 C29 H29B 108.9 . .
H29A C29 H29B 107.7 . .
C29 C30 C25 109.2(3) . .
C29 C30 H30A 109.8 . .
C25 C30 H30A 109.8 . .
C29 C30 H30B 109.8 . .
C25 C30 H30B 109.8 . .
H30A C30 H30B 108.3 . .
C32 C31 C36 110.1(3) . .
C32 C31 P3 111.7(3) . .
C36 C31 P3 112.1(3) . .
C32 C31 H31A 107.6 . .
C36 C31 H31A 107.6 . .
P3 C31 H31A 107.6 . .
C33 C32 C31 113.0(4) . .
C33 C32 H32A 109.0 . .
C31 C32 H32A 109.0 . .
C33 C32 H32B 109.0 . .
C31 C32 H32B 109.0 . .
H32A C32 H32B 107.8 . .
C32 C33 C34 108.8(4) . .
C32 C33 H33A 109.9 . .
C34 C33 H33A 109.9 . .
C32 C33 H33B 109.9 . .
C34 C33 H33B 109.9 . .
H33A C33 H33B 108.3 . .
C35 C34 C33 111.0(4) . .
C35 C34 H34A 109.4 . .
C33 C34 H34A 109.4 . .
C35 C34 H34B 109.4 . .
C33 C34 H34B 109.4 . .
H34A C34 H34B 108.0 . .
C36 C35 C34 110.9(4) . .
C36 C35 H35A 109.5 . .
C34 C35 H35A 109.5 . .
C36 C35 H35B 109.5 . .
C34 C35 H35B 109.5 . .
H35A C35 H35B 108.1 . .
C31 C36 C35 111.8(4) . .
C31 C36 H36A 109.2 . .
C35 C36 H36A 109.2 . .
C31 C36 H36B 109.2 . .
C35 C36 H36B 109.2 . .
H36A C36 H36B 107.9 . .
P1 C37 P1 115.2(3) . 2
P1 C37 H37A 109.9 . .
P1 C37 H37A 109.6 2 .
P3 C38 P2 116.9(2) . .
P3 C38 H38A 108.1 . .
P2 C38 H38A 108.1 . .
P3 C38 H38B 108.1 . .
P2 C38 H38B 108.1 . .
H38A C38 H38B 107.3 . .
O1 Cl1 O4 114.6(4) . .
O1 Cl1 O2 115.5(5) . .
O4 Cl1 O2 107.2(5) . .
O1 Cl1 O3 109.9(4) . .
O4 Cl1 O3 101.9(4) . .
O2 Cl1 O3 106.6(4) . .

loop_
_geom_bond_atom_site_label_1
_geom_bond_atom_site_label_2
_geom_bond_distance
_geom_bond_site_symmetry_2
Cu1 P2 2.2866(11) .
Cu1 P1 2.2881(11) .
Cu1 Cu1 2.8747(9) 2
Cu1 Cu2 2.8904(8) .
Cu1 H1 1.669(3) .
Cu2 P3 2.2892(10) .
Cu2 P3 2.2892(10) 2
Cu2 Cu1 2.8904(8) 2
Cu2 H1 1.660(7) .
P1 C37 1.845(3) .
P1 C7 1.849(4) .
P1 C1 1.857(3) .
P2 C19 1.828(4) .
P2 C13 1.849(4) .
P2 C38 1.852(4) .
P3 C38 1.820(4) .
P3 C31 1.860(4) .
P3 C25 1.877(4) .
C1 C6 1.513(4) .
C1 C2 1.517(4) .
C1 H1A 0.9800 .
C2 C3 1.515(4) .
C2 H2A 0.9700 .
C2 H2B 0.9700 .
C3 C4 1.524(4) .
C3 H3A 0.9700 .
C3 H3B 0.9700 .
C4 C5 1.504(4) .
C4 H4A 0.9700 .
C4 H4B 0.9700 .
C5 C6 1.512(4) .
C5 H5A 0.9700 .
C5 H5B 0.9700 .
C6 H6A 0.9700 .
C6 H6B 0.9700 .
C7 C12 1.510(6) .
C7 C8 1.543(5) .
C7 H7A 0.9800 .
C8 C9 1.512(6) .
C8 H8A 0.9700 .
C8 H8B 0.9700 .
C9 C10 1.488(8) .
C9 H9A 0.9700 .
C9 H9B 0.9700 .
C10 C11 1.500(7) .
C10 H10A 0.9700 .
C10 H10B 0.9700 .
C11 C12 1.577(6) .
C11 H11A 0.9700 .
C11 H11B 0.9700 .
C12 H12A 0.9700 .
C12 H12B 0.9700 .
C13 C14 1.519(6) .
C13 C18 1.531(5) .
C13 H13A 0.9800 .
C14 C15 1.534(7) .
C14 H14A 0.9700 .
C14 H14B 0.9700 .
C15 C16 1.518(7) .
C15 H15A 0.9700 .
C15 H15B 0.9700 .
C16 C17 1.537(7) .
C16 H16A 0.9700 .
C16 H16B 0.9700 .
C17 C18 1.512(6) .
C17 H17A 0.9700 .
C17 H17B 0.9700 .
C18 H18A 0.9700 .
C18 H18B 0.9700 .
C19 C24 1.509(6) .
C19 C20 1.530(5) .
C19 H19A 0.9800 .
C20 C21 1.510(6) .
C20 H20A 0.9700 .
C20 H20B 0.9700 .
C21 C22 1.519(7) .
C21 H21A 0.9700 .
C21 H21B 0.9700 .
C22 C23 1.507(7) .
C22 H22A 0.9700 .
C22 H22B 0.9700 .
C23 C24 1.581(7) .
C23 H23A 0.9700 .
C23 H23B 0.9700 .
C24 H24A 0.9700 .
C24 H24B 0.9700 .
C25 C26 1.505(4) .
C25 C30 1.518(4) .
C25 H25A 0.9800 .
C26 C27 1.508(4) .
C26 H26A 0.9700 .
C26 H26B 0.9700 .
C27 C28 1.484(4) .
C27 H27A 0.9700 .
C27 H27B 0.9700 .
C28 C29 1.501(5) .
C28 H28A 0.9700 .
C28 H28B 0.9700 .
C29 C30 1.503(4) .
C29 H29A 0.9700 .
C29 H29B 0.9700 .
C30 H30A 0.9700 .
C30 H30B 0.9700 .
C31 C32 1.522(6) .
C31 C36 1.536(6) .
C31 H31A 0.9800 .
C32 C33 1.490(6) .
C32 H32A 0.9700 .
C32 H32B 0.9700 .
C33 C34 1.592(7) .
C33 H33A 0.9700 .
C33 H33B 0.9700 .
C34 C35 1.555(8) .
C34 H34A 0.9700 .
C34 H34B 0.9700 .
C35 C36 1.550(6) .
C35 H35A 0.9700 .
C35 H35B 0.9700 .
C36 H36A 0.9700 .
C36 H36B 0.9700 .
C37 P1 1.845(3) 2
C37 H37A 0.9992 .
C38 H38A 0.9700 .
C38 H38B 0.9700 .
Cl1 O1 1.532(7) .
Cl1 O4 1.533(6) .
Cl1 O2 1.554(8) .
Cl1 O3 1.570(6) .

loop_
_geom_torsion_atom_site_label_1
_geom_torsion_atom_site_label_2
_geom_torsion_atom_site_label_3
_geom_torsion_atom_site_label_4
_geom_torsion
_geom_torsion_site_symmetry_1
_geom_torsion_site_symmetry_4
P2 Cu1 Cu2 P3 -36.39(4) . .
P1 Cu1 Cu2 P3 128.66(5) . .
Cu1 Cu1 Cu2 P3 161.38(3) 2 .
P2 Cu1 Cu2 P3 129.43(5) . 2
P1 Cu1 Cu2 P3 -65.51(7) . 2
Cu1 Cu1 Cu2 P3 -32.80(5) 2 2
P2 Cu1 Cu2 Cu1 162.23(3) . 2
P1 Cu1 Cu2 Cu1 -32.71(4) . 2
P2 Cu1 P1 C37 -134.24(7) . .
Cu1 Cu1 P1 C37 36.39(7) 2 .
Cu2 Cu1 P1 C37 64.36(9) . .
P2 Cu1 P1 C7 -14.78(14) . .
Cu1 Cu1 P1 C7 155.85(13) 2 .
Cu2 Cu1 P1 C7 -176.17(12) . .
P2 Cu1 P1 C1 107.57(10) . .
Cu1 Cu1 P1 C1 -81.80(10) 2 .
Cu2 Cu1 P1 C1 -53.83(11) . .
P1 Cu1 P2 C19 108.46(14) . .
Cu1 Cu1 P2 C19 -55.34(16) 2 .
Cu2 Cu1 P2 C19 -82.34(14) . .
P1 Cu1 P2 C13 -14.30(15) . .
Cu1 Cu1 P2 C13 -178.11(14) 2 .
Cu2 Cu1 P2 C13 154.90(14) . .
P1 Cu1 P2 C38 -133.41(13) . .
Cu1 Cu1 P2 C38 62.79(15) 2 .
Cu2 Cu1 P2 C38 35.80(13) . .
P3 Cu2 P3 C38 -134.67(14) 2 .
Cu1 Cu2 P3 C38 35.06(14) . .
Cu1 Cu2 P3 C38 62.93(14) 2 .
P3 Cu2 P3 C31 107.96(15) 2 .
Cu1 Cu2 P3 C31 -82.31(15) . .
Cu1 Cu2 P3 C31 -54.44(16) 2 .
P3 Cu2 P3 C25 -14.19(12) 2 .
Cu1 Cu2 P3 C25 155.54(13) . .
Cu1 Cu2 P3 C25 -176.58(12) 2 .
C37 P1 C1 C6 -67.8(3) . .
C7 P1 C1 C6 -175.1(2) . .
Cu1 P1 C1 C6 56.4(3) . .
C37 P1 C1 C2 168.0(3) . .
C7 P1 C1 C2 60.7(3) . .
Cu1 P1 C1 C2 -67.8(3) . .
C6 C1 C2 C3 53.0(4) . .
P1 C1 C2 C3 176.9(3) . .
C1 C2 C3 C4 -53.2(5) . .
C2 C3 C4 C5 54.1(4) . .
C3 C4 C5 C6 -55.3(4) . .
C4 C5 C6 C1 56.5(4) . .
C2 C1 C6 C5 -54.8(4) . .
P1 C1 C6 C5 179.8(3) . .
C37 P1 C7 C12 -48.6(3) . .
C1 P1 C7 C12 58.5(3) . .
Cu1 P1 C7 C12 -173.7(2) . .
C37 P1 C7 C8 79.1(3) . .
C1 P1 C7 C8 -173.8(3) . .
Cu1 P1 C7 C8 -46.0(3) . .
C12 C7 C8 C9 -57.3(4) . .
P1 C7 C8 C9 172.6(3) . .
C7 C8 C9 C10 57.9(5) . .
C8 C9 C10 C11 -57.0(6) . .
C9 C10 C11 C12 54.2(6) . .
C8 C7 C12 C11 55.6(4) . .
P1 C7 C12 C11 -176.8(3) . .
C10 C11 C12 C7 -54.6(5) . .
C19 P2 C13 C14 52.6(3) . .
C38 P2 C13 C14 -54.4(3) . .
Cu1 P2 C13 C14 -178.6(3) . .
C19 P2 C13 C18 -178.0(3) . .
C38 P2 C13 C18 74.9(3) . .
Cu1 P2 C13 C18 -49.2(3) . .
C18 C13 C14 C15 54.1(5) . .
P2 C13 C14 C15 -176.4(3) . .
C13 C14 C15 C16 -52.5(6) . .
C14 C15 C16 C17 50.5(7) . .
C15 C16 C17 C18 -51.4(6) . .
C16 C17 C18 C13 55.3(5) . .
C14 C13 C18 C17 -56.7(5) . .
P2 C13 C18 C17 171.9(3) . .
C13 P2 C19 C24 58.7(3) . .
C38 P2 C19 C24 166.4(3) . .
Cu1 P2 C19 C24 -69.8(3) . .
C13 P2 C19 C20 -175.8(3) . .
C38 P2 C19 C20 -68.0(3) . .
Cu1 P2 C19 C20 55.7(3) . .
C24 C19 C20 C21 -58.1(5) . .
P2 C19 C20 C21 174.1(3) . .
C19 C20 C21 C22 55.9(5) . .
C20 C21 C22 C23 -54.2(5) . .
C21 C22 C23 C24 55.6(6) . .
C20 C19 C24 C23 56.4(5) . .
P2 C19 C24 C23 -176.4(3) . .
C22 C23 C24 C19 -57.2(5) . .
C38 P3 C25 C26 75.3(3) . .
C31 P3 C25 C26 -178.7(2) . .
Cu2 P3 C25 C26 -50.0(3) . .
C38 P3 C25 C30 -50.6(3) . .
C31 P3 C25 C30 55.4(3) . .
Cu2 P3 C25 C30 -175.9(2) . .
C30 C25 C26 C27 -60.4(4) . .
P3 C25 C26 C27 170.5(2) . .
C25 C26 C27 C28 62.0(4) . .
C26 C27 C28 C29 -58.8(5) . .
C27 C28 C29 C30 56.7(5) . .
C28 C29 C30 C25 -54.8(5) . .
C26 C25 C30 C29 55.9(4) . .
P3 C25 C30 C29 -177.7(3) . .
C38 P3 C31 C32 -68.1(3) . .
C25 P3 C31 C32 -176.1(3) . .
Cu2 P3 C31 C32 55.6(3) . .
C38 P3 C31 C36 167.8(3) . .
C25 P3 C31 C36 59.8(3) . .
Cu2 P3 C31 C36 -68.5(3) . .
C36 C31 C32 C33 -59.9(4) . .
P3 C31 C32 C33 174.9(3) . .
C31 C32 C33 C34 59.4(5) . .
C32 C33 C34 C35 -55.9(5) . .
C33 C34 C35 C36 53.3(5) . .
C32 C31 C36 C35 55.2(5) . .
P3 C31 C36 C35 -179.8(3) . .
C34 C35 C36 C31 -53.4(5) . .
C7 P1 C37 P1 -145.30(13) . 2
C1 P1 C37 P1 106.43(12) . 2
Cu1 P1 C37 P1 -18.65(3) . 2
C31 P3 C38 P2 108.4(2) . .
C25 P3 C38 P2 -144.15(19) . .
Cu2 P3 C38 P2 -17.4(2) . .
C19 P2 C38 P3 106.5(2) . .
C13 P2 C38 P3 -145.1(2) . .
Cu1 P2 C38 P3 -19.2(2) . .
